data_4020546
loop_
_publ_author_name
'Sujaya Sengupta'
'Michael G. B. Drew'
'Ranjan Mukhopadhyay'
'Basudeb Achari'
'Asish Kr. Banerjee'

_publ_section_title
;
 Stereoselective Syntheses of (+-)-Komaroviquinone and
 (+-)-Faveline Methyl Ether through Intramolecular
 Heck Reaction
;
_journal_name_full 'Journal of Organic Chemistry'
_journal_page_first 7694
_journal_page_last 7700
_journal_paper_doi 10.1021/jo051082i
_journal_volume 70
_journal_year 2005
_chemical_formula_sum 'C18 H24 O3'
_chemical_formula_weight 288.37
_space_group_IT_number 14
_symmetry_cell_setting monoclinic
_symmetry_space_group_name_Hall '-P 2ybc'
_symmetry_space_group_name_H-M 'P 1 21/c 1'
_cell_angle_alpha 90.00
_cell_angle_beta 103.564(10)
_cell_angle_gamma 90.01
_cell_formula_units_Z 8
_cell_length_a 14.229(17)
_cell_length_b 10.299(12)
_cell_length_c 22.84(2)
_cell_measurement_temperature 293(2)
_cell_volume 3253(6)
_diffrn_ambient_temperature 293(2)
_exptl_crystal_density_diffrn 1.178
_cod_original_sg_symbol_H-M 'P 21/c'
_cod_database_code 4020546

loop_
_symmetry_equiv_pos_as_xyz
'x, y, z'
'-x, y+1/2, -z+1/2'
'-x, -y, -z'
'x, -y-1/2, z-1/2'

loop_
_atom_site_label
_atom_site_type_symbol
_atom_site_fract_x
_atom_site_fract_y
_atom_site_fract_z
_atom_site_U_iso_or_equiv
_atom_site_adp_type
_atom_site_occupancy
_atom_site_symmetry_multiplicity
_atom_site_calc_flag
_atom_site_refinement_flags
_atom_site_disorder_assembly
_atom_site_disorder_group
C14A C 0.6672(2) 0.2186(3) 0.31368(15) 0.0374(8) Uani 1 1 d . . .
H14A H 0.7295 0.2232 0.3077 0.045 Uiso 1 1 calc R . .
C13A C 0.6540(2) 0.1659(3) 0.36661(15) 0.0382(8) Uani 1 1 d . . .
H13A H 0.7063 0.1349 0.3957 0.046 Uiso 1 1 calc R . .
C12A C 0.5605(2) 0.1598(3) 0.37583(14) 0.0337(7) Uani 1 1 d . . .
O20A O 0.53725(17) 0.1118(2) 0.42658(10) 0.0476(6) Uani 1 1 d . . .
C21A C 0.6149(3) 0.0706(4) 0.47483(16) 0.0602(11) Uani 1 1 d . . .
H21A H 0.5892 0.0379 0.5072 0.072 Uiso 1 1 calc R . .
H21B H 0.6567 0.1428 0.4888 0.072 Uiso 1 1 calc R . .
H21C H 0.6508 0.0033 0.4608 0.072 Uiso 1 1 calc R . .
C11A C 0.4830(2) 0.2060(3) 0.33152(13) 0.0311(7) Uani 1 1 d . . .
H11A H 0.4210 0.2008 0.3381 0.037 Uiso 1 1 calc R . .
C9A C 0.4948(2) 0.2594(3) 0.27798(13) 0.0280(7) Uani 1 1 d . . .
C17A C 0.4097(2) 0.3175(3) 0.23349(13) 0.0322(7) Uani 1 1 d . . .
H17A H 0.4264 0.4058 0.2251 0.039 Uiso 1 1 calc R . .
H17B H 0.3558 0.3223 0.2527 0.039 Uiso 1 1 calc R . .
C10A C 0.3749(2) 0.2453(3) 0.17217(12) 0.0252(6) Uani 1 1 d . . .
O10A O 0.32625(15) 0.3380(2) 0.12855(9) 0.0353(5) Uani 1 1 d . . .
H10A H 0.2805 0.3694 0.1398 0.042 Uiso 1 1 calc R . .
C1A C 0.3061(2) 0.1341(3) 0.17694(14) 0.0376(8) Uani 1 1 d . . .
H1A H 0.2489 0.1686 0.1876 0.045 Uiso 1 1 calc R . .
H1B H 0.3375 0.0751 0.2086 0.045 Uiso 1 1 calc R . .
C2A C 0.2762(3) 0.0597(4) 0.11754(16) 0.0500(9) Uani 1 1 d . . .
H2A H 0.2350 -0.0126 0.1223 0.060 Uiso 1 1 calc R . .
H2B H 0.2397 0.1165 0.0866 0.060 Uiso 1 1 calc R . .
C3A C 0.3647(3) 0.0089(3) 0.09814(16) 0.0469(9) Uani 1 1 d . . .
H3A H 0.3433 -0.0352 0.0598 0.056 Uiso 1 1 calc R . .
H3B H 0.3967 -0.0547 0.1274 0.056 Uiso 1 1 calc R . .
C4A C 0.4389(2) 0.1140(3) 0.09167(13) 0.0352(8) Uani 1 1 d . . .
C16A C 0.4010(3) 0.1964(4) 0.03467(14) 0.0515(10) Uani 1 1 d . . .
H16A H 0.3879 0.1410 -0.0001 0.062 Uiso 1 1 calc R . .
H16B H 0.4489 0.2596 0.0309 0.062 Uiso 1 1 calc R . .
H16C H 0.3427 0.2399 0.0377 0.062 Uiso 1 1 calc R . .
C15A C 0.5315(3) 0.0425(4) 0.08526(16) 0.0568(11) Uani 1 1 d . . .
H15D H 0.5752 0.1036 0.0741 0.068 Uiso 1 1 calc R . .
H15E H 0.5148 -0.0231 0.0547 0.068 Uiso 1 1 calc R . .
H15F H 0.5619 0.0027 0.1230 0.068 Uiso 1 1 calc R . .
C5A C 0.46355(19) 0.1941(3) 0.15099(12) 0.0241(6) Uani 1 1 d . . .
H5A H 0.4949 0.1324 0.1822 0.029 Uiso 1 1 calc R . .
C6A C 0.5379(2) 0.3029(3) 0.15292(14) 0.0366(8) Uani 1 1 d . . .
H6A H 0.5713 0.2880 0.1211 0.044 Uiso 1 1 calc R . .
H6B H 0.5037 0.3848 0.1445 0.044 Uiso 1 1 calc R . .
C7A C 0.6121(2) 0.3151(3) 0.21176(15) 0.0352(7) Uani 1 1 d . . .
O7A O 0.69255(18) 0.3588(3) 0.21274(12) 0.0621(8) Uani 1 1 d . . .
C8A C 0.5904(2) 0.2653(3) 0.26858(14) 0.0307(7) Uani 1 1 d . . .
C1B C 0.8055(2) 0.6602(3) 0.17920(14) 0.0378(8) Uani 1 1 d . . .
H1A H 0.8447 0.7191 0.2080 0.045 Uiso 1 1 calc R . .
H1B H 0.7526 0.6302 0.1959 0.045 Uiso 1 1 calc R . .
C10B C 0.8666(2) 0.5447(3) 0.16951(13) 0.0295(7) Uani 1 1 d . . .
O10B O 0.80573(16) 0.4527(2) 0.12991(10) 0.0407(6) Uani 1 1 d . . .
H10B H 0.7715 0.4142 0.1485 0.049 Uiso 1 1 calc R . .
C17B C 0.9106(2) 0.4726(3) 0.22930(14) 0.0362(8) Uani 1 1 d . . .
H17C H 0.8626 0.4717 0.2532 0.043 Uiso 1 1 calc R . .
H17D H 0.9218 0.3831 0.2195 0.043 Uiso 1 1 calc R . .
C9B C 1.0034(2) 0.5247(3) 0.26822(14) 0.0308(7) Uani 1 1 d . . .
C11B C 1.0048(2) 0.5741(3) 0.32504(14) 0.0359(8) Uani 1 1 d . . .
H11B H 0.9469 0.5811 0.3371 0.043 Uiso 1 1 calc R . .
C12B C 1.0903(2) 0.6137(3) 0.36463(15) 0.0374(8) Uani 1 1 d . . .
C2B C 0.7643(2) 0.7330(4) 0.12030(16) 0.0456(9) Uani 1 1 d . . .
H2C H 0.7203 0.6769 0.0926 0.055 Uiso 1 1 calc R . .
H2D H 0.7284 0.8084 0.1283 0.055 Uiso 1 1 calc R . .
O20B O 1.08096(18) 0.6558(3) 0.41965(11) 0.0544(7) Uani 1 1 d . . .
C21B C 1.1674(3) 0.6845(5) 0.46344(19) 0.0735(13) Uani 1 1 d . . .
H21D H 1.1519 0.7058 0.5010 0.088 Uiso 1 1 calc R . .
H21E H 1.1994 0.7569 0.4500 0.088 Uiso 1 1 calc R . .
H21F H 1.2093 0.6102 0.4688 0.088 Uiso 1 1 calc R . .
C14B C 1.1771(2) 0.5567(3) 0.29080(16) 0.0410(8) Uani 1 1 d . . .
H14B H 1.2355 0.5507 0.2793 0.049 Uiso 1 1 calc R . .
C13B C 1.1771(2) 0.6059(3) 0.34714(16) 0.0416(8) Uani 1 1 d . . .
H13B H 1.2344 0.6334 0.3729 0.050 Uiso 1 1 calc R . .
C3B C 0.8463(2) 0.7764(3) 0.09158(16) 0.0456(9) Uani 1 1 d . . .
H3A H 0.8855 0.8398 0.1178 0.055 Uiso 1 1 calc R . .
H3B H 0.8181 0.8195 0.0538 0.055 Uiso 1 1 calc R . .
C4B C 0.9126(2) 0.6666(3) 0.07938(15) 0.0407(8) Uani 1 1 d . . .
C15B C 0.8614(3) 0.5821(4) 0.02580(16) 0.0556(10) Uani 1 1 d . . .
H15D H 0.9027 0.5111 0.0210 0.067 Uiso 1 1 calc R . .
H15E H 0.8474 0.6337 -0.0102 0.067 Uiso 1 1 calc R . .
H15F H 0.8022 0.5488 0.0332 0.067 Uiso 1 1 calc R . .
C16B C 1.0008(3) 0.7311(4) 0.06335(19) 0.0619(11) Uani 1 1 d . . .
H16D H 1.0428 0.6652 0.0541 0.074 Uiso 1 1 calc R . .
H16E H 1.0351 0.7815 0.0970 0.074 Uiso 1 1 calc R . .
H16F H 0.9796 0.7866 0.0290 0.074 Uiso 1 1 calc R . .
C5B C 0.9472(2) 0.5890(3) 0.13908(13) 0.0286(7) Uani 1 1 d . . .
H5B H 0.9856 0.6512 0.1674 0.034 Uiso 1 1 calc R . .
C6B C 1.0173(2) 0.4757(3) 0.13646(15) 0.0384(8) Uani 1 1 d . . .
H6C H 0.9814 0.3949 0.1327 0.046 Uiso 1 1 calc R . .
H6D H 1.0422 0.4855 0.1006 0.046 Uiso 1 1 calc R . .
O7B O 1.17956(19) 0.4269(3) 0.18476(14) 0.0762(10) Uani 1 1 d . . .
C7B C 1.1012(2) 0.4670(3) 0.19041(16) 0.0406(8) Uani 1 1 d . . .
C8B C 1.0928(2) 0.5156(3) 0.25052(14) 0.0332(7) Uani 1 1 d . . .

loop_
_atom_site_aniso_label
_atom_site_aniso_U_11
_atom_site_aniso_U_22
_atom_site_aniso_U_33
_atom_site_aniso_U_23
_atom_site_aniso_U_13
_atom_site_aniso_U_12
C14A 0.0222(16) 0.0407(19) 0.049(2) -0.0103(15) 0.0087(15) -0.0032(13)
C13A 0.0264(16) 0.0377(19) 0.046(2) -0.0044(15) -0.0004(14) 0.0014(13)
C12A 0.0378(18) 0.0316(18) 0.0311(17) -0.0072(13) 0.0069(14) -0.0052(13)
O20A 0.0445(14) 0.0611(16) 0.0353(13) 0.0076(11) 0.0055(11) -0.0044(12)
C21A 0.063(3) 0.070(3) 0.040(2) 0.0091(19) -0.0033(19) -0.007(2)
C11A 0.0206(15) 0.0406(18) 0.0338(17) -0.0078(13) 0.0096(13) -0.0051(13)
C9A 0.0232(15) 0.0322(17) 0.0316(16) -0.0092(12) 0.0126(13) -0.0029(12)
C17A 0.0287(16) 0.0392(18) 0.0332(17) -0.0048(13) 0.0166(13) 0.0054(13)
C10A 0.0253(15) 0.0300(16) 0.0228(15) 0.0026(11) 0.0106(12) 0.0052(12)
O10A 0.0361(13) 0.0401(13) 0.0333(12) 0.0069(9) 0.0152(10) 0.0197(10)
C1A 0.0295(17) 0.045(2) 0.0400(19) 0.0048(14) 0.0103(14) -0.0030(14)
C2A 0.044(2) 0.051(2) 0.050(2) -0.0008(17) -0.0009(17) -0.0128(17)
C3A 0.056(2) 0.036(2) 0.039(2) -0.0110(15) -0.0063(17) 0.0025(16)
C4A 0.0382(18) 0.0404(19) 0.0270(16) -0.0049(13) 0.0079(14) 0.0169(14)
C16A 0.058(2) 0.070(3) 0.0277(18) -0.0006(17) 0.0117(16) 0.023(2)
C15A 0.065(3) 0.070(3) 0.037(2) -0.0110(18) 0.0148(19) 0.036(2)
C5A 0.0237(15) 0.0282(16) 0.0222(14) 0.0016(11) 0.0092(12) 0.0081(11)
C6A 0.0364(18) 0.0397(19) 0.0407(18) 0.0050(14) 0.0232(15) 0.0030(14)
C7A 0.0298(17) 0.0337(18) 0.049(2) -0.0051(14) 0.0232(15) -0.0052(13)
O7A 0.0407(15) 0.084(2) 0.0684(18) -0.0058(15) 0.0274(13) -0.0314(14)
C8A 0.0232(15) 0.0335(18) 0.0370(17) -0.0128(13) 0.0101(13) -0.0058(12)
C1B 0.0268(16) 0.052(2) 0.0375(18) -0.0069(15) 0.0141(14) 0.0027(14)
C10B 0.0194(15) 0.0361(18) 0.0351(17) -0.0065(13) 0.0104(13) -0.0053(12)
O10B 0.0351(13) 0.0491(15) 0.0404(13) -0.0069(11) 0.0140(10) -0.0181(10)
C17B 0.0260(16) 0.044(2) 0.0424(19) 0.0033(14) 0.0155(14) -0.0053(14)
C9B 0.0192(15) 0.0344(18) 0.0402(18) 0.0051(13) 0.0098(13) 0.0024(12)
C11B 0.0243(16) 0.0405(19) 0.0454(19) 0.0042(14) 0.0131(14) 0.0057(13)
C12B 0.0324(18) 0.0342(18) 0.046(2) 0.0017(14) 0.0093(15) 0.0030(14)
C2B 0.0337(19) 0.053(2) 0.051(2) 0.0001(17) 0.0117(16) 0.0103(16)
O20B 0.0415(14) 0.0753(19) 0.0433(15) -0.0136(13) 0.0034(12) 0.0032(13)
C21B 0.058(3) 0.103(4) 0.053(3) -0.019(2) -0.001(2) 0.004(3)
C14B 0.0207(16) 0.046(2) 0.059(2) 0.0066(16) 0.0147(15) 0.0030(14)
C13B 0.0225(16) 0.046(2) 0.053(2) -0.0012(16) 0.0009(15) -0.0049(14)
C3B 0.045(2) 0.043(2) 0.048(2) 0.0101(16) 0.0098(17) 0.0065(16)
C4B 0.0354(18) 0.050(2) 0.0414(19) 0.0023(15) 0.0181(15) -0.0021(15)
C15B 0.061(3) 0.070(3) 0.039(2) -0.0032(18) 0.0160(19) -0.001(2)
C16B 0.060(3) 0.072(3) 0.064(3) 0.018(2) 0.034(2) -0.007(2)
C5B 0.0215(15) 0.0326(17) 0.0352(17) -0.0041(13) 0.0136(13) -0.0019(12)
C6B 0.0390(19) 0.0385(19) 0.045(2) -0.0084(14) 0.0238(16) 0.0025(14)
O7B 0.0402(16) 0.113(3) 0.081(2) -0.0148(18) 0.0264(15) 0.0353(16)
C7B 0.0287(18) 0.041(2) 0.059(2) -0.0001(16) 0.0226(16) 0.0077(14)
C8B 0.0215(15) 0.0347(18) 0.0462(19) 0.0049(14) 0.0138(14) 0.0058(12)

loop_
_geom_bond_atom_site_label_1
_geom_bond_atom_site_label_2
_geom_bond_distance
_geom_bond_site_symmetry_2
_geom_bond_publ_flag
C14A C13A 1.378(5) . ?
C14A C8A 1.399(5) . ?
C13A C12A 1.396(5) . ?
C12A O20A 1.370(4) . ?
C12A C11A 1.394(4) . ?
O20A C21A 1.430(4) . ?
C11A C9A 1.386(4) . ?
C9A C8A 1.428(4) . ?
C9A C17A 1.510(4) . ?
C17A C10A 1.560(4) . ?
C10A O10A 1.435(3) . ?
C10A C1A 1.527(4) . ?
C10A C5A 1.546(4) . ?
C1A C2A 1.529(5) . ?
C2A C3A 1.521(5) . ?
C3A C4A 1.543(5) . ?
C4A C16A 1.542(5) . ?
C4A C15A 1.546(4) . ?
C4A C5A 1.554(4) . ?
C5A C6A 1.535(4) . ?
C6A C7A 1.506(5) . ?
C7A O7A 1.226(4) . ?
C7A C8A 1.493(4) . ?
C1B C10B 1.520(4) . ?
C1B C2B 1.531(5) . ?
C10B O10B 1.449(4) . ?
C10B C5B 1.543(4) . ?
C10B C17B 1.552(5) . ?
C17B C9B 1.506(4) . ?
C9B C11B 1.390(4) . ?
C9B C8B 1.426(4) . ?
C11B C12B 1.396(5) . ?
C12B O20B 1.365(4) . ?
C12B C13B 1.387(5) . ?
C2B C3B 1.532(5) . ?
O20B C21B 1.423(5) . ?
C14B C13B 1.383(5) . ?
C14B C8B 1.395(5) . ?
C3B C4B 1.539(5) . ?
C4B C16B 1.539(5) . ?
C4B C15B 1.539(5) . ?
C4B C5B 1.558(5) . ?
C5B C6B 1.545(4) . ?
C6B C7B 1.503(5) . ?
O7B C7B 1.224(4) . ?
C7B C8B 1.492(5) . ?
